data_2216792
loop_
_publ_author_name
'Choi, Hong Dae'
'Seo,  Pil Ja'
'Son, Byeng Wha'
'Lee, Uk'

_publ_section_title
;
 5-Iodo-2-methyl-3-methylsulfinyl-1-benzofuran
;
_journal_coeditor_code SJ2426
_journal_issue 12
_journal_name_full 'Acta Crystallographica Section E'
_journal_page_first o4811
_journal_page_last o4811
_journal_paper_doi 10.1107/S1600536807059259
_journal_volume 63
_journal_year 2007
_chemical_formula_iupac 'C10 H9 I O2 S'
_chemical_formula_moiety 'C10 H9 I O2 S'
_chemical_formula_sum 'C10 H9 I O2 S'
_chemical_formula_weight 320.13
_chemical_name_systematic
;
5-Iodo-2-methyl-3-methylsulfinyl-1-benzofuran
;
_space_group_IT_number 2
_symmetry_cell_setting triclinic
_symmetry_space_group_name_Hall '-P 1'
_symmetry_space_group_name_H-M 'P -1'
_atom_sites_solution_hydrogens geom
_atom_sites_solution_primary direct
_atom_sites_solution_secondary difmap
_audit_creation_method 'form.cif (version 2.0)'
_cell_angle_alpha 104.585(2)
_cell_angle_beta 99.920(2)
_cell_angle_gamma 97.620(2)
_cell_formula_units_Z 2
_cell_length_a 8.1521(4)
_cell_length_b 8.2671(4)
_cell_length_c 8.6870(4)
_cell_measurement_reflns_used 8333
_cell_measurement_temperature 298(2)
_cell_measurement_theta_max 28.32
_cell_measurement_theta_min 2.48
_cell_volume 548.52(5)
_computing_cell_refinement 'SAINT (Bruker, 2001)'
_computing_data_collection 'SMART (Bruker, 2001)'
_computing_data_reduction 'SAINT (Bruker, 2001)'
_computing_molecular_graphics 'ORTEP-3 (Farrugia, 1997) and DIAMOND (Brandenburg, 1998)'
_computing_publication_material 'SHELXL97 (Sheldrick, 1997)'
_computing_structure_refinement 'SHELXL97 (Sheldrick, 1997)'
_computing_structure_solution 'SHELXS97 (Sheldrick, 1997)'
_diffrn_ambient_temperature 298(2)
_diffrn_detector_area_resol_mean 10.0
_diffrn_measured_fraction_theta_full 0.983
_diffrn_measured_fraction_theta_max 0.983
_diffrn_measurement_device_type 'Bruker SMART CCD'
_diffrn_measurement_method '\f and \w scans'
_diffrn_radiation_monochromator graphite
_diffrn_radiation_source 'fine-focus sealed tube'
_diffrn_radiation_type MoK\a
_diffrn_radiation_wavelength 0.71073
_diffrn_reflns_av_R_equivalents 0.0165
_diffrn_reflns_av_sigmaI/netI 0.0119
_diffrn_reflns_limit_h_max 9
_diffrn_reflns_limit_h_min -10
_diffrn_reflns_limit_k_max 10
_diffrn_reflns_limit_k_min -11
_diffrn_reflns_limit_l_max 11
_diffrn_reflns_limit_l_min -11
_diffrn_reflns_number 10576
_diffrn_reflns_theta_full 28.35
_diffrn_reflns_theta_max 28.35
_diffrn_reflns_theta_min 2.48
_diffrn_standards_number 0
_exptl_absorpt_coefficient_mu 3.080
_exptl_absorpt_correction_T_max 0.538
_exptl_absorpt_correction_T_min 0.301
_exptl_absorpt_correction_type multi-scan
_exptl_absorpt_process_details '(SADABS; Sheldrick, 2000)'
_exptl_crystal_colour silver
_exptl_crystal_density_diffrn 1.938
_exptl_crystal_density_method 'not measured'
_exptl_crystal_description block
_exptl_crystal_F_000 308
_exptl_crystal_size_max 0.41
_exptl_crystal_size_mid 0.35
_exptl_crystal_size_min 0.20
_refine_diff_density_max 1.307
_refine_diff_density_min -0.734
_refine_ls_extinction_method none
_refine_ls_goodness_of_fit_ref 1.076
_refine_ls_hydrogen_treatment constr
_refine_ls_matrix_type full
_refine_ls_number_parameters 128
_refine_ls_number_reflns 2695
_refine_ls_number_restraints 0
_refine_ls_restrained_S_all 1.076
_refine_ls_R_factor_all 0.0315
_refine_ls_R_factor_gt 0.0279
_refine_ls_shift/su_max <0.001
_refine_ls_shift/su_mean <0.001
_refine_ls_structure_factor_coef Fsqd
_refine_ls_weighting_details 'calc w=1/[\s^2^(Fo^2^)+(0.0241P)^2^+0.6885P] where P=(Fo^2^+2Fc^2^)/3'
_refine_ls_weighting_scheme calc
_refine_ls_wR_factor_gt 0.0638
_refine_ls_wR_factor_ref 0.0663
_reflns_number_gt 2448
_reflns_number_total 2695
_reflns_threshold_expression I>2\s(I)
_cod_data_source_file sj2426.cif
_cod_data_source_block I
_cod_database_code 2216792
_cod_database_fobs_code 2216792

loop_
_symmetry_equiv_pos_as_xyz
'x, y, z'
'-x, -y, -z'

loop_
_atom_site_type_symbol
_atom_site_label
_atom_site_fract_x
_atom_site_fract_y
_atom_site_fract_z
_atom_site_U_iso_or_equiv
_atom_site_adp_type
_atom_site_calc_flag
_atom_site_refinement_flags
_atom_site_occupancy
I I 0.14093(3) 0.58796(3) 0.80417(3) 0.06018(9) Uani d . 1
S S 0.19880(9) 0.03223(9) 0.15991(8) 0.04263(16) Uani d . 1
O O1 0.6390(2) 0.1957(3) 0.4697(2) 0.0459(4) Uani d . 1
O O2 0.1218(3) 0.1740(3) 0.1195(3) 0.0624(6) Uani d . 1
C C1 0.3697(3) 0.1256(3) 0.3272(3) 0.0384(5) Uani d . 1
C C2 0.3747(3) 0.2544(3) 0.4761(3) 0.0376(5) Uani d . 1
C C3 0.2573(4) 0.3385(4) 0.5464(3) 0.0410(6) Uani d . 1
H H3 0.1439 0.3164 0.4936 0.049 Uiso calc R 1
C C4 0.3155(4) 0.4566(4) 0.6980(3) 0.0442(6) Uani d . 1
C C5 0.4861(4) 0.4939(4) 0.7772(4) 0.0515(7) Uani d . 1
H H5 0.5209 0.5748 0.8781 0.062 Uiso calc R 1
C C6 0.6037(4) 0.4119(4) 0.7075(4) 0.0501(7) Uani d . 1
H H6 0.7177 0.4363 0.7587 0.060 Uiso calc R 1
C C7 0.5440(4) 0.2926(4) 0.5589(3) 0.0419(6) Uani d . 1
C C8 0.5284(4) 0.0956(4) 0.3289(3) 0.0414(6) Uani d . 1
C C9 0.6034(4) -0.0215(4) 0.2141(4) 0.0519(7) Uani d . 1
H H9A 0.5166 -0.0860 0.1213 0.078 Uiso calc R 1
H H9B 0.6530 -0.0975 0.2673 0.078 Uiso calc R 1
H H9C 0.6892 0.0430 0.1792 0.078 Uiso calc R 1
C C10 0.0620(4) -0.0694(5) 0.2611(4) 0.0599(8) Uani d . 1
H H10A -0.0414 -0.1285 0.1850 0.090 Uiso calc R 1
H H10B 0.0369 0.0146 0.3481 0.090 Uiso calc R 1
H H10C 0.1168 -0.1490 0.3047 0.090 Uiso calc R 1

loop_
_atom_site_aniso_label
_atom_site_aniso_U_11
_atom_site_aniso_U_22
_atom_site_aniso_U_33
_atom_site_aniso_U_12
_atom_site_aniso_U_13
_atom_site_aniso_U_23
I 0.06932(16) 0.04801(13) 0.05745(14) 0.00644(10) 0.02787(11) -0.00282(9)
S 0.0476(4) 0.0447(4) 0.0317(3) 0.0149(3) 0.0052(3) 0.0028(3)
O1 0.0366(10) 0.0573(12) 0.0465(11) 0.0108(9) 0.0089(8) 0.0184(9)
O2 0.0724(16) 0.0553(13) 0.0499(12) 0.0221(11) -0.0116(11) 0.0088(10)
C1 0.0401(13) 0.0418(13) 0.0339(12) 0.0108(11) 0.0071(10) 0.0105(10)
C2 0.0393(13) 0.0415(13) 0.0327(12) 0.0074(10) 0.0059(10) 0.0128(10)
C3 0.0410(14) 0.0423(14) 0.0371(13) 0.0074(11) 0.0071(11) 0.0079(11)
C4 0.0534(16) 0.0392(13) 0.0380(13) 0.0051(12) 0.0140(12) 0.0066(11)
C5 0.0615(19) 0.0483(16) 0.0355(14) -0.0054(14) 0.0058(13) 0.0063(12)
C6 0.0434(15) 0.0576(18) 0.0424(15) -0.0034(13) 0.0010(12) 0.0138(13)
C7 0.0391(14) 0.0480(15) 0.0406(14) 0.0052(11) 0.0088(11) 0.0171(12)
C8 0.0447(15) 0.0448(14) 0.0406(14) 0.0122(11) 0.0124(11) 0.0182(12)
C9 0.0546(18) 0.0551(17) 0.0577(18) 0.0214(14) 0.0259(14) 0.0216(15)
C10 0.0468(17) 0.073(2) 0.0527(18) 0.0012(16) 0.0032(14) 0.0161(17)

loop_
_atom_type_symbol
_atom_type_description
_atom_type_scat_dispersion_real
_atom_type_scat_dispersion_imag
_atom_type_scat_source
C C 0.0033 0.0016 'International Tables Vol C Tables 4.2.6.8 and 6.1.1.4'
H H 0.0000 0.0000 'International Tables Vol C Tables 4.2.6.8 and 6.1.1.4'
O O 0.0106 0.0060 'International Tables Vol C Tables 4.2.6.8 and 6.1.1.4'
S S 0.1246 0.1234 'International Tables Vol C Tables 4.2.6.8 and 6.1.1.4'
I I -0.4742 1.8119 'International Tables Vol C Tables 4.2.6.8 and 6.1.1.4'

loop_
_geom_angle_atom_site_label_1
_geom_angle_atom_site_label_2
_geom_angle_atom_site_label_3
_geom_angle_site_symmetry_3
_geom_angle
O2 S C1 . 106.65(13)
O2 S C10 . 107.45(17)
C1 S C10 . 98.26(14)
C4 I O2 2_566 164.13(9)
C7 O1 C8 . 106.4(2)
C8 C1 C2 . 107.5(2)
C8 C1 S . 123.4(2)
C2 C1 S . 128.9(2)
C3 C2 C7 . 119.3(3)
C3 C2 C1 . 135.8(3)
C7 C2 C1 . 104.9(2)
C4 C3 C2 . 117.6(3)
C4 C3 H3 . 121.2
C2 C3 H3 . 121.2
C3 C4 C5 . 121.9(3)
C3 C4 I . 118.2(2)
C5 C4 I . 119.9(2)
C6 C5 C4 . 120.8(3)
C6 C5 H5 . 119.6
C4 C5 H5 . 119.6
C7 C6 C5 . 116.8(3)
C7 C6 H6 . 121.6
C5 C6 H6 . 121.6
C6 C7 O1 . 126.2(3)
C6 C7 C2 . 123.6(3)
O1 C7 C2 . 110.3(2)
C1 C8 O1 . 111.0(2)
C1 C8 C9 . 133.2(3)
O1 C8 C9 . 115.8(3)
C8 C9 H9A . 109.5
C8 C9 H9B . 109.5
H9A C9 H9B . 109.5
C8 C9 H9C . 109.5
H9A C9 H9C . 109.5
H9B C9 H9C . 109.5
S C10 H10A . 109.5
S C10 H10B . 109.5
H10A C10 H10B . 109.5
S C10 H10C . 109.5
H10A C10 H10C . 109.5
H10B C10 H10C . 109.5

loop_
_geom_bond_atom_site_label_1
_geom_bond_atom_site_label_2
_geom_bond_site_symmetry_2
_geom_bond_distance
I O2 2_566 3.139(2)
I C4 . 2.100(3)
S O2 . 1.489(2)
S O2 2 3.190(2)
S C1 . 1.761(3)
S C10 . 1.784(4)
O1 C7 . 1.379(4)
O1 C8 . 1.380(4)
O2 S 2 3.190(2)
C1 C2 . 1.444(4)
C1 C8 . 1.347(4)
C2 C3 . 1.392(4)
C2 C7 . 1.396(4)
C3 C4 . 1.388(4)
C3 H3 . 0.9300
C4 C5 . 1.397(4)
C5 C6 . 1.382(5)
C5 H5 . 0.9300
C6 C7 . 1.375(4)
C6 H6 . 0.9300
C8 C9 . 1.478(4)
C9 H9A . 0.9600
C9 H9B . 0.9600
C9 H9C . 0.9600
C10 H10A . 0.9600
C10 H10B . 0.9600
C10 H10C . 0.9600

loop_
_geom_hbond_atom_site_label_D
_geom_hbond_atom_site_label_H
_geom_hbond_atom_site_label_A
_geom_hbond_site_symmetry_A
_geom_hbond_distance_DH
_geom_hbond_distance_HA
_geom_hbond_distance_DA
_geom_hbond_angle_DHA
C9 H9B Cg 2_656 0.96 2.72 3.527(3) 141.9

loop_
_geom_torsion_atom_site_label_1
_geom_torsion_atom_site_label_2
_geom_torsion_atom_site_label_3
_geom_torsion_atom_site_label_4
_geom_torsion
O2 S C1 C8 -126.7(3)
C10 S C1 C8 122.2(3)
O2 S C1 C2 47.1(3)
C10 S C1 C2 -64.0(3)
C8 C1 C2 C3 -179.8(3)
S C1 C2 C3 5.6(5)
C8 C1 C2 C7 -0.1(3)
S C1 C2 C7 -174.7(2)
C7 C2 C3 C4 -0.6(4)
C1 C2 C3 C4 179.1(3)
C2 C3 C4 C5 1.4(4)
C2 C3 C4 I 178.9(2)
C3 C4 C5 C6 -0.9(5)
I C4 C5 C6 -178.4(2)
C4 C5 C6 C7 -0.5(5)
C5 C6 C7 O1 -179.3(3)
C5 C6 C7 C2 1.4(4)
C8 O1 C7 C6 -179.3(3)
C8 O1 C7 C2 0.1(3)
C3 C2 C7 C6 -0.9(4)
C1 C2 C7 C6 179.4(3)
C3 C2 C7 O1 179.7(2)
C1 C2 C7 O1 0.0(3)
C2 C1 C8 O1 0.2(3)
S C1 C8 O1 175.18(19)
C2 C1 C8 C9 179.2(3)
S C1 C8 C9 -5.8(5)
C7 O1 C8 C1 -0.2(3)
C7 O1 C8 C9 -179.4(2)
